data_2224389
loop_
_publ_author_name
'Wang, Yan-Fei'
'Li, Fu-Xing'
'Peng, Yan'
'Chen, Zhen-Feng'
'Liang, Hong'

_publ_section_title
;<i>trans</i>-Bis[4-amino-<i>N</i>-(pyrimidin-2-yl)benzenesulfonamidato]dipyridinenickel(II)
 hemihydrate
;
_journal_coeditor_code PK2197
_journal_issue 12
_journal_name_full 'Acta Crystallographica Section E'
_journal_page_first m1584
_journal_paper_doi 10.1107/S1600536809043621
_journal_volume 65
_journal_year 2009
_chemical_formula_iupac '[Ni (C10 H9 N4 O2 S)2 (C5 H5 N)2], 0.5H2 O'
_chemical_formula_moiety 'C30 H28 N10 Ni O4 S2, 0.5(H2 O)'
_chemical_formula_sum 'C30 H29 N10 Ni O4.5 S2'
_chemical_formula_weight 724.46
_chemical_name_systematic
;
<i>trans</i>-Bis[4-amino-<i>N</i>-(pyrimidin-2-
yl)benzenesulfonamidato]dipyridinenickel(II) hemihydrate
;
_space_group_IT_number 15
_symmetry_cell_setting monoclinic
_symmetry_space_group_name_Hall '-C 2yc'
_symmetry_space_group_name_H-M 'C 1 2/c 1'
_atom_sites_solution_hydrogens geom
_atom_sites_solution_primary direct
_atom_sites_solution_secondary difmap
_audit_creation_method SHELXL-97
_cell_angle_alpha 90.00
_cell_angle_beta 105.463(2)
_cell_angle_gamma 90.00
_cell_formula_units_Z 8
_cell_length_a 39.593(5)
_cell_length_b 11.2297(13)
_cell_length_c 14.5656(18)
_cell_measurement_reflns_used 10593
_cell_measurement_temperature 193(2)
_cell_measurement_theta_max 25.3
_cell_measurement_theta_min 3.0
_cell_volume 6241.7(13)
_computing_cell_refinement 'CrystalClear (Rigaku, 1999)'
_computing_data_collection 'CrystalClear (Rigaku, 1999)'
_computing_data_reduction 'CrystalStructure (Rigaku/MSC, 2000)'
_computing_molecular_graphics 'SHELXTL (Sheldrick, 2008)'
_computing_publication_material 'SHELXTL (Sheldrick, 2008)'
_computing_structure_refinement 'SHELXL-97 (Sheldrick, 2008)'
_computing_structure_solution 'SHELXS-97 (Sheldrick, 2008)'
_diffrn_ambient_temperature 193(2)
_diffrn_detector_area_resol_mean 7.31
_diffrn_measured_fraction_theta_full 0.997
_diffrn_measured_fraction_theta_max 0.997
_diffrn_measurement_device_type 'Rigaku Mercury CCD diffractometer'
_diffrn_measurement_method \w
_diffrn_radiation_monochromator graphite
_diffrn_radiation_source 'fine-focus sealed tube'
_diffrn_radiation_type MoK\a
_diffrn_radiation_wavelength 0.71070
_diffrn_reflns_av_R_equivalents 0.0449
_diffrn_reflns_av_sigmaI/netI 0.0365
_diffrn_reflns_limit_h_max 46
_diffrn_reflns_limit_h_min -47
_diffrn_reflns_limit_k_max 13
_diffrn_reflns_limit_k_min -13
_diffrn_reflns_limit_l_max 17
_diffrn_reflns_limit_l_min -15
_diffrn_reflns_number 29798
_diffrn_reflns_theta_full 25.35
_diffrn_reflns_theta_max 25.35
_diffrn_reflns_theta_min 3.03
_diffrn_standards_number 0
_exptl_absorpt_coefficient_mu 0.813
_exptl_absorpt_correction_T_max 0.784
_exptl_absorpt_correction_T_min 0.632
_exptl_absorpt_correction_type multi-scan
_exptl_absorpt_process_details '(REQAB; Jacobson, 1998)'
_exptl_crystal_colour light-blue
_exptl_crystal_density_diffrn 1.542
_exptl_crystal_density_method 'not measured'
_exptl_crystal_description block
_exptl_crystal_F_000 3000
_exptl_crystal_size_max 0.39
_exptl_crystal_size_mid 0.30
_exptl_crystal_size_min 0.30
_refine_diff_density_max 0.347
_refine_diff_density_min -0.366
_refine_ls_extinction_method none
_refine_ls_goodness_of_fit_ref 1.150
_refine_ls_hydrogen_treatment mixed
_refine_ls_matrix_type full
_refine_ls_number_parameters 434
_refine_ls_number_reflns 5701
_refine_ls_number_restraints 1
_refine_ls_restrained_S_all 1.150
_refine_ls_R_factor_all 0.0511
_refine_ls_R_factor_gt 0.0434
_refine_ls_shift/su_max 0.001
_refine_ls_shift/su_mean 0.000
_refine_ls_structure_factor_coef Fsqd
_refine_ls_weighting_details 'calc w=1/[\s^2^(Fo^2^)+(0.0251P)^2^+12.1467P] where P=(Fo^2^+2Fc^2^)/3'
_refine_ls_weighting_scheme calc
_refine_ls_wR_factor_gt 0.0847
_refine_ls_wR_factor_ref 0.0878
_reflns_number_gt 5115
_reflns_number_total 5701
_reflns_threshold_expression >2\s(I)
_cod_data_source_file pk2197.cif
_cod_data_source_block I
_cod_original_cell_volume 6241.6(13)
_cod_original_sg_symbol_H-M 'C 2/c'
_cod_original_formula_sum 'C30 H29 N10 Ni O4.50 S2'
_cod_database_code 2224389
_cod_database_fobs_code 2224389

loop_
_symmetry_equiv_pos_as_xyz
'x, y, z'
'-x, y, -z+1/2'
'x+1/2, y+1/2, z'
'-x+1/2, y+1/2, -z+1/2'
'-x, -y, -z'
'x, -y, z-1/2'
'-x+1/2, -y+1/2, -z'
'x+1/2, -y+1/2, z-1/2'

loop_
_atom_site_type_symbol
_atom_site_label
_atom_site_fract_x
_atom_site_fract_y
_atom_site_fract_z
_atom_site_U_iso_or_equiv
_atom_site_adp_type
_atom_site_calc_flag
_atom_site_refinement_flags
_atom_site_occupancy
_atom_site_disorder_assembly
_atom_site_disorder_group
Ni Ni1 0.376495(8) 0.47975(3) 0.36660(2) 0.02041(10) Uani d . 1 . .
S S1 0.428806(17) 0.71628(6) 0.33576(4) 0.02185(16) Uani d . 1 . .
S S2 0.317022(17) 0.25094(6) 0.38453(4) 0.02043(15) Uani d . 1 . .
O O1 0.40113(5) 0.73522(17) 0.24982(13) 0.0314(5) Uani d . 1 . .
O O2 0.46403(5) 0.71068(17) 0.32506(13) 0.0297(5) Uani d . 1 . .
O O3 0.28333(5) 0.28191(16) 0.39866(13) 0.0263(4) Uani d . 1 . .
O O4 0.34354(5) 0.21802(16) 0.47017(12) 0.0267(4) Uani d . 1 . .
O O5 0.5000 0.8828(3) 0.2500 0.0490(9) Uani d SD 1 . .
H H5A 0.4897(10) 0.836(3) 0.277(3) 0.084(16) Uiso d D 1 . .
N N1 0.41630(6) 0.46846(19) 0.49554(15) 0.0217(5) Uani d . 1 . .
N N2 0.46869(5) 0.5851(2) 0.51753(15) 0.0249(5) Uani d . 1 . .
N N3 0.41832(5) 0.59728(19) 0.38171(14) 0.0212(5) Uani d . 1 . .
N N4 0.42496(9) 1.0955(2) 0.6134(2) 0.0584(9) Uani d . 1 . .
H H4A 0.4050 1.1303 0.6132 0.070 Uiso calc R 1 . .
H H4B 0.4444 1.1170 0.6553 0.070 Uiso calc R 1 . .
N N5 0.34162(5) 0.48874(19) 0.23269(15) 0.0221(5) Uani d . 1 . .
N N6 0.28946(6) 0.3704(2) 0.18929(16) 0.0268(5) Uani d . 1 . .
N N7 0.33422(6) 0.35699(19) 0.33871(15) 0.0226(5) Uani d . 1 . .
N N8 0.29208(8) -0.1432(3) 0.1044(2) 0.0651(10) Uani d . 1 . .
H H8A 0.3092 -0.1693 0.0818 0.078 Uiso calc R 1 . .
H H8B 0.2711 -0.1751 0.0850 0.078 Uiso calc R 1 . .
N N9 0.40712(6) 0.34694(19) 0.32133(15) 0.0225(5) Uani d . 1 . .
N N10 0.34701(6) 0.6123(2) 0.41977(16) 0.0247(5) Uani d . 1 . .
C C1 0.43038(7) 0.4097(2) 0.57599(18) 0.0265(6) Uani d . 1 . .
H H1 0.4170 0.3504 0.5970 0.032 Uiso calc R 1 . .
C C2 0.46398(8) 0.4336(3) 0.6293(2) 0.0320(7) Uani d . 1 . .
H H2 0.4744 0.3905 0.6858 0.038 Uiso calc R 1 . .
C C3 0.48177(7) 0.5226(3) 0.59712(19) 0.0309(7) Uani d . 1 . .
H H3 0.5049 0.5408 0.6339 0.037 Uiso calc R 1 . .
C C4 0.43644(7) 0.5526(2) 0.46787(18) 0.0203(6) Uani d . 1 . .
C C5 0.42814(7) 0.8321(2) 0.41556(18) 0.0224(6) Uani d . 1 . .
C C6 0.45869(7) 0.8664(2) 0.48213(19) 0.0266(6) Uani d . 1 . .
H H6 0.4804 0.8298 0.4825 0.032 Uiso calc R 1 . .
C C7 0.45746(8) 0.9540(3) 0.5479(2) 0.0335(7) Uani d . 1 . .
H H7 0.4784 0.9779 0.5932 0.040 Uiso calc R 1 . .
C C8 0.42570(9) 1.0076(3) 0.5483(2) 0.0372(8) Uani d . 1 . .
C C9 0.39532(8) 0.9720(3) 0.4813(2) 0.0375(8) Uani d . 1 . .
H H9 0.3736 1.0080 0.4811 0.045 Uiso calc R 1 . .
C C10 0.39631(8) 0.8855(2) 0.4155(2) 0.0303(7) Uani d . 1 . .
H H10 0.3754 0.8620 0.3701 0.036 Uiso calc R 1 . .
C C11 0.33173(7) 0.5489(2) 0.15111(19) 0.0271(6) Uani d . 1 . .
H H11 0.3462 0.6109 0.1385 0.033 Uiso calc R 1 . .
C C12 0.30078(7) 0.5223(3) 0.0849(2) 0.0313(7) Uani d . 1 . .
H H12 0.2934 0.5641 0.0263 0.038 Uiso calc R 1 . .
C C13 0.28092(8) 0.4319(3) 0.1077(2) 0.0328(7) Uani d . 1 . .
H H13 0.2596 0.4119 0.0623 0.039 Uiso calc R 1 . .
C C14 0.31993(7) 0.4022(2) 0.24983(18) 0.0216(6) Uani d . 1 . .
C C15 0.30996(7) 0.1324(2) 0.30324(18) 0.0218(6) Uani d . 1 . .
C C16 0.27727(8) 0.0820(3) 0.2716(2) 0.0379(8) Uani d . 1 . .
H H16 0.2586 0.1105 0.2950 0.046 Uiso calc R 1 . .
C C17 0.27131(8) -0.0095(3) 0.2061(3) 0.0466(9) Uani d . 1 . .
H H17 0.2486 -0.0435 0.1853 0.056 Uiso calc R 1 . .
C C18 0.29810(8) -0.0527(3) 0.1700(2) 0.0350(7) Uani d . 1 . .
C C19 0.33103(8) -0.0008(3) 0.2019(2) 0.0336(7) Uani d . 1 . .
H H19 0.3498 -0.0283 0.1782 0.040 Uiso calc R 1 . .
C C20 0.33674(7) 0.0903(3) 0.2676(2) 0.0310(7) Uani d . 1 . .
H H20 0.3594 0.1247 0.2887 0.037 Uiso calc R 1 . .
C C21 0.41867(7) 0.3623(3) 0.24379(19) 0.0289(6) Uani d . 1 . .
H H21 0.4128 0.4340 0.2085 0.035 Uiso calc R 1 . .
C C22 0.43874(8) 0.2791(3) 0.2126(2) 0.0374(7) Uani d . 1 . .
H H22 0.4459 0.2926 0.1562 0.045 Uiso calc R 1 . .
C C23 0.44820(8) 0.1763(3) 0.2645(2) 0.0330(7) Uani d . 1 . .
H H23 0.4623 0.1182 0.2451 0.040 Uiso calc R 1 . .
C C24 0.43681(8) 0.1593(3) 0.3451(2) 0.0306(7) Uani d . 1 . .
H H24 0.4429 0.0893 0.3825 0.037 Uiso calc R 1 . .
C C25 0.41634(7) 0.2460(2) 0.37019(19) 0.0268(6) Uani d . 1 . .
H H25 0.4083 0.2333 0.4254 0.032 Uiso calc R 1 . .
C C26 0.35952(8) 0.6565(3) 0.5073(2) 0.0316(7) Uani d . 1 . .
H H26 0.3806 0.6234 0.5461 0.038 Uiso calc R 1 . .
C C27 0.34397(8) 0.7466(3) 0.5450(2) 0.0362(7) Uani d . 1 . .
H H27 0.3541 0.7746 0.6078 0.043 Uiso calc R 1 . .
C C28 0.31366(8) 0.7953(3) 0.4905(2) 0.0437(8) Uani d . 1 . .
H H28 0.3024 0.8584 0.5142 0.052 Uiso calc R 1 . .
C C29 0.29995(10) 0.7508(4) 0.4010(3) 0.0622(12) Uani d . 1 . .
H H29 0.2787 0.7820 0.3614 0.075 Uiso calc R 1 . .
C C30 0.31719(8) 0.6605(3) 0.3687(2) 0.0504(10) Uani d . 1 . .
H H30 0.3073 0.6308 0.3063 0.060 Uiso calc R 1 . .

loop_
_atom_site_aniso_label
_atom_site_aniso_U_11
_atom_site_aniso_U_22
_atom_site_aniso_U_33
_atom_site_aniso_U_12
_atom_site_aniso_U_13
_atom_site_aniso_U_23
Ni1 0.02345(19) 0.01857(18) 0.01829(18) -0.00101(14) 0.00399(14) 0.00093(14)
S1 0.0273(4) 0.0209(3) 0.0187(3) -0.0014(3) 0.0084(3) 0.0012(3)
S2 0.0248(3) 0.0191(3) 0.0181(3) 0.0005(3) 0.0070(3) 0.0016(3)
O1 0.0407(12) 0.0291(11) 0.0211(10) -0.0029(9) 0.0026(9) 0.0065(8)
O2 0.0299(11) 0.0324(11) 0.0329(11) -0.0021(9) 0.0192(9) -0.0045(9)
O3 0.0276(10) 0.0256(10) 0.0291(10) 0.0025(8) 0.0134(9) -0.0007(8)
O4 0.0317(10) 0.0270(10) 0.0192(10) 0.0024(8) 0.0027(8) 0.0043(8)
O5 0.071(3) 0.033(2) 0.053(2) 0.000 0.035(2) 0.000
N1 0.0275(12) 0.0201(12) 0.0181(11) 0.0036(9) 0.0071(10) 0.0026(9)
N2 0.0216(12) 0.0291(13) 0.0231(12) 0.0032(10) 0.0042(10) -0.0008(10)
N3 0.0257(12) 0.0202(12) 0.0162(11) 0.0009(9) 0.0030(9) 0.0028(9)
N4 0.090(2) 0.0377(17) 0.0558(19) 0.0075(16) 0.0342(18) -0.0174(15)
N5 0.0237(12) 0.0209(12) 0.0219(12) 0.0001(9) 0.0064(10) 0.0013(9)
N6 0.0254(12) 0.0299(13) 0.0231(12) -0.0027(10) 0.0031(10) 0.0037(10)
N7 0.0275(12) 0.0194(12) 0.0192(11) -0.0035(9) 0.0032(10) 0.0029(9)
N8 0.0504(18) 0.076(2) 0.078(2) -0.0238(17) 0.0320(17) -0.0562(19)
N9 0.0258(12) 0.0209(12) 0.0202(11) -0.0040(9) 0.0053(10) 0.0000(9)
N10 0.0249(12) 0.0242(12) 0.0254(13) -0.0023(10) 0.0076(10) 0.0009(10)
C1 0.0355(16) 0.0254(15) 0.0208(14) 0.0074(12) 0.0110(13) 0.0042(12)
C2 0.0341(16) 0.0401(17) 0.0213(15) 0.0132(14) 0.0064(13) 0.0082(13)
C3 0.0223(14) 0.0453(18) 0.0225(15) 0.0061(13) 0.0016(12) -0.0034(13)
C4 0.0257(14) 0.0174(13) 0.0189(13) 0.0031(11) 0.0079(11) -0.0020(11)
C5 0.0318(15) 0.0169(13) 0.0208(14) -0.0008(11) 0.0111(12) 0.0026(11)
C6 0.0329(16) 0.0216(14) 0.0267(15) 0.0010(12) 0.0103(13) 0.0024(12)
C7 0.0480(19) 0.0260(16) 0.0256(15) 0.0008(14) 0.0082(14) -0.0013(13)
C8 0.065(2) 0.0203(15) 0.0359(17) 0.0015(15) 0.0303(17) 0.0018(13)
C9 0.0407(18) 0.0240(16) 0.057(2) 0.0090(14) 0.0297(17) 0.0065(15)
C10 0.0314(16) 0.0193(14) 0.0429(18) 0.0021(12) 0.0146(14) 0.0045(13)
C11 0.0325(16) 0.0257(15) 0.0247(15) 0.0014(12) 0.0101(13) 0.0058(12)
C12 0.0333(16) 0.0382(17) 0.0207(14) 0.0028(14) 0.0042(13) 0.0115(13)
C13 0.0283(15) 0.0400(18) 0.0254(15) -0.0014(14) -0.0013(13) 0.0026(14)
C14 0.0242(14) 0.0195(14) 0.0215(14) 0.0010(11) 0.0070(11) 0.0001(11)
C15 0.0254(14) 0.0218(14) 0.0181(13) 0.0005(11) 0.0056(11) 0.0003(11)
C16 0.0317(16) 0.0361(18) 0.053(2) -0.0107(14) 0.0232(15) -0.0177(15)
C17 0.0335(17) 0.052(2) 0.061(2) -0.0178(16) 0.0235(17) -0.0289(18)
C18 0.0387(17) 0.0328(17) 0.0348(17) -0.0049(14) 0.0122(14) -0.0100(14)
C19 0.0313(16) 0.0405(18) 0.0322(16) 0.0001(14) 0.0140(13) -0.0129(14)
C20 0.0231(14) 0.0376(17) 0.0321(16) -0.0033(13) 0.0070(13) -0.0079(14)
C21 0.0405(17) 0.0268(15) 0.0192(14) 0.0010(13) 0.0076(13) 0.0043(12)
C22 0.0501(19) 0.0391(18) 0.0300(17) 0.0010(15) 0.0226(15) 0.0003(14)
C23 0.0369(17) 0.0302(16) 0.0352(17) 0.0046(13) 0.0151(14) -0.0029(14)
C24 0.0389(17) 0.0239(15) 0.0295(16) 0.0050(13) 0.0098(13) 0.0036(12)
C25 0.0360(16) 0.0243(15) 0.0228(14) -0.0005(12) 0.0124(13) 0.0033(12)
C26 0.0328(16) 0.0324(17) 0.0293(16) 0.0060(13) 0.0080(13) -0.0005(13)
C27 0.0377(17) 0.0398(18) 0.0323(17) 0.0043(15) 0.0115(14) -0.0072(14)
C28 0.0415(19) 0.042(2) 0.049(2) 0.0133(16) 0.0139(16) -0.0086(16)
C29 0.052(2) 0.078(3) 0.046(2) 0.041(2) -0.0041(18) -0.016(2)
C30 0.0371(19) 0.065(2) 0.041(2) 0.0211(17) -0.0049(16) -0.0147(18)

loop_
_atom_type_symbol
_atom_type_description
_atom_type_scat_dispersion_real
_atom_type_scat_dispersion_imag
_atom_type_scat_source
C C 0.0033 0.0016 'International Tables Vol C Tables 4.2.6.8 and 6.1.1.4'
H H 0.0000 0.0000 'International Tables Vol C Tables 4.2.6.8 and 6.1.1.4'
N N 0.0061 0.0033 'International Tables Vol C Tables 4.2.6.8 and 6.1.1.4'
Ni Ni 0.3393 1.1124 'International Tables Vol C Tables 4.2.6.8 and 6.1.1.4'
O O 0.0106 0.0060 'International Tables Vol C Tables 4.2.6.8 and 6.1.1.4'
S S 0.1246 0.1234 'International Tables Vol C Tables 4.2.6.8 and 6.1.1.4'

loop_
_geom_angle_atom_site_label_1
_geom_angle_atom_site_label_2
_geom_angle_atom_site_label_3
_geom_angle_site_symmetry_1
_geom_angle_site_symmetry_3
_geom_angle
_geom_angle_publ_flag
N5 Ni1 N3 . . 112.36(8) ?
N5 Ni1 N1 . . 173.86(8) ?
N3 Ni1 N1 . . 63.88(8) ?
N5 Ni1 N7 . . 63.73(8) ?
N3 Ni1 N7 . . 174.89(8) ?
N1 Ni1 N7 . . 119.69(8) ?
N5 Ni1 N9 . . 91.96(8) ?
N3 Ni1 N9 . . 88.53(8) ?
N1 Ni1 N9 . . 83.22(8) ?
N7 Ni1 N9 . . 88.34(8) ?
N5 Ni1 N10 . . 90.90(8) ?
N3 Ni1 N10 . . 90.92(8) ?
N1 Ni1 N10 . . 93.96(8) ?
N7 Ni1 N10 . . 92.41(8) ?
N9 Ni1 N10 . . 177.09(8) ?
O1 S1 O2 . . 116.38(12) ?
O1 S1 N3 . . 105.35(11) ?
O2 S1 N3 . . 112.00(12) ?
O1 S1 C5 . . 108.93(12) ?
O2 S1 C5 . . 106.85(12) ?
N3 S1 C5 . . 106.97(11) ?
O3 S2 O4 . . 115.06(11) ?
O3 S2 N7 . . 113.02(11) ?
O4 S2 N7 . . 104.92(11) ?
O3 S2 C15 . . 106.95(12) ?
O4 S2 C15 . . 109.65(12) ?
N7 S2 C15 . . 106.97(12) ?
C1 N1 C4 . . 117.6(2) ?
C1 N1 Ni1 . . 148.4(2) ?
C4 N1 Ni1 . . 92.99(15) ?
C3 N2 C4 . . 114.8(2) ?
C4 N3 S1 . . 124.13(18) ?
C4 N3 Ni1 . . 94.16(15) ?
S1 N3 Ni1 . . 140.67(12) ?
C8 N4 H4A . . 120.0 ?
C8 N4 H4B . . 120.0 ?
H4A N4 H4B . . 120.0 ?
C11 N5 C14 . . 118.4(2) ?
C11 N5 Ni1 . . 146.01(19) ?
C14 N5 Ni1 . . 95.00(15) ?
C13 N6 C14 . . 114.7(2) ?
C14 N7 S2 . . 123.83(18) ?
C14 N7 Ni1 . . 92.64(15) ?
S2 N7 Ni1 . . 143.48(13) ?
C18 N8 H8A . . 120.0 ?
C18 N8 H8B . . 120.0 ?
H8A N8 H8B . . 120.0 ?
C25 N9 C21 . . 116.9(2) ?
C25 N9 Ni1 . . 121.68(18) ?
C21 N9 Ni1 . . 121.38(18) ?
C30 N10 C26 . . 115.5(3) ?
C30 N10 Ni1 . . 124.3(2) ?
C26 N10 Ni1 . . 120.04(18) ?
N1 C1 C2 . . 121.0(3) ?
N1 C1 H1 . . 119.5 ?
C2 C1 H1 . . 119.5 ?
C3 C2 C1 . . 117.1(3) ?
C3 C2 H2 . . 121.4 ?
C1 C2 H2 . . 121.4 ?
N2 C3 C2 . . 124.2(3) ?
N2 C3 H3 . . 117.9 ?
C2 C3 H3 . . 117.9 ?
N2 C4 N3 . . 126.1(2) ?
N2 C4 N1 . . 125.2(2) ?
N3 C4 N1 . . 108.7(2) ?
C6 C5 C10 . . 120.0(3) ?
C6 C5 S1 . . 120.4(2) ?
C10 C5 S1 . . 119.5(2) ?
C7 C6 C5 . . 119.7(3) ?
C7 C6 H6 . . 120.1 ?
C5 C6 H6 . . 120.1 ?
C6 C7 C8 . . 120.5(3) ?
C6 C7 H7 . . 119.7 ?
C8 C7 H7 . . 119.7 ?
N4 C8 C9 . . 121.2(3) ?
N4 C8 C7 . . 119.8(3) ?
C9 C8 C7 . . 119.0(3) ?
C10 C9 C8 . . 120.9(3) ?
C10 C9 H9 . . 119.5 ?
C8 C9 H9 . . 119.5 ?
C9 C10 C5 . . 119.8(3) ?
C9 C10 H10 . . 120.1 ?
C5 C10 H10 . . 120.1 ?
N5 C11 C12 . . 120.7(3) ?
N5 C11 H11 . . 119.7 ?
C12 C11 H11 . . 119.7 ?
C11 C12 C13 . . 116.8(3) ?
C11 C12 H12 . . 121.6 ?
C13 C12 H12 . . 121.6 ?
N6 C13 C12 . . 124.7(3) ?
N6 C13 H13 . . 117.6 ?
C12 C13 H13 . . 117.6 ?
N6 C14 N5 . . 124.8(2) ?
N6 C14 N7 . . 126.7(2) ?
N5 C14 N7 . . 108.5(2) ?
C16 C15 C20 . . 118.8(3) ?
C16 C15 S2 . . 120.4(2) ?
C20 C15 S2 . . 120.9(2) ?
C15 C16 C17 . . 120.7(3) ?
C15 C16 H16 . . 119.6 ?
C17 C16 H16 . . 119.6 ?
C16 C17 C18 . . 121.0(3) ?
C16 C17 H17 . . 119.5 ?
C18 C17 H17 . . 119.5 ?
N8 C18 C19 . . 121.1(3) ?
N8 C18 C17 . . 120.9(3) ?
C19 C18 C17 . . 118.0(3) ?
C20 C19 C18 . . 120.6(3) ?
C20 C19 H19 . . 119.7 ?
C18 C19 H19 . . 119.7 ?
C19 C20 C15 . . 121.0(3) ?
C19 C20 H20 . . 119.5 ?
C15 C20 H20 . . 119.5 ?
N9 C21 C22 . . 123.2(3) ?
N9 C21 H21 . . 118.4 ?
C22 C21 H21 . . 118.4 ?
C23 C22 C21 . . 118.9(3) ?
C23 C22 H22 . . 120.5 ?
C21 C22 H22 . . 120.5 ?
C22 C23 C24 . . 118.8(3) ?
C22 C23 H23 . . 120.6 ?
C24 C23 H23 . . 120.6 ?
C25 C24 C23 . . 118.5(3) ?
C25 C24 H24 . . 120.7 ?
C23 C24 H24 . . 120.7 ?
N9 C25 C24 . . 123.7(3) ?
N9 C25 H25 . . 118.2 ?
C24 C25 H25 . . 118.2 ?
N10 C26 C27 . . 124.4(3) ?
N10 C26 H26 . . 117.8 ?
C27 C26 H26 . . 117.8 ?
C28 C27 C26 . . 118.8(3) ?
C28 C27 H27 . . 120.6 ?
C26 C27 H27 . . 120.6 ?
C27 C28 C29 . . 118.2(3) ?
C27 C28 H28 . . 120.9 ?
C29 C28 H28 . . 120.9 ?
C28 C29 C30 . . 119.3(3) ?
C28 C29 H29 . . 120.4 ?
C30 C29 H29 . . 120.4 ?
N10 C30 C29 . . 123.9(3) ?
N10 C30 H30 . . 118.1 ?
C29 C30 H30 . . 118.1 ?

loop_
_geom_bond_atom_site_label_1
_geom_bond_atom_site_label_2
_geom_bond_site_symmetry_2
_geom_bond_distance
_geom_bond_publ_flag
Ni1 N5 . 2.070(2) ?
Ni1 N3 . 2.083(2) ?
Ni1 N1 . 2.109(2) ?
Ni1 N7 . 2.122(2) ?
Ni1 N9 . 2.134(2) ?
Ni1 N10 . 2.159(2) ?
S1 O1 . 1.443(2) ?
S1 O2 . 1.4454(19) ?
S1 N3 . 1.598(2) ?
S1 C5 . 1.749(3) ?
S2 O3 . 1.4455(19) ?
S2 O4 . 1.4480(19) ?
S2 N7 . 1.603(2) ?
S2 C15 . 1.754(3) ?
O5 H5A . 0.83(4) ?
N1 C1 . 1.331(3) ?
N1 C4 . 1.365(3) ?
N2 C3 . 1.336(3) ?
N2 C4 . 1.339(3) ?
N3 C4 . 1.364(3) ?
N4 C8 . 1.374(4) ?
N4 H4A . 0.8800 ?
N4 H4B . 0.8800 ?
N5 C11 . 1.332(3) ?
N5 C14 . 1.363(3) ?
N6 C13 . 1.337(4) ?
N6 C14 . 1.339(3) ?
N7 C14 . 1.365(3) ?
N8 C18 . 1.371(4) ?
N8 H8A . 0.8800 ?
N8 H8B . 0.8800 ?
N9 C25 . 1.337(3) ?
N9 C21 . 1.338(3) ?
N10 C30 . 1.331(4) ?
N10 C26 . 1.334(4) ?
C1 C2 . 1.376(4) ?
C1 H1 . 0.9500 ?
C2 C3 . 1.375(4) ?
C2 H2 . 0.9500 ?
C3 H3 . 0.9500 ?
C5 C6 . 1.388(4) ?
C5 C10 . 1.396(4) ?
C6 C7 . 1.384(4) ?
C6 H6 . 0.9500 ?
C7 C8 . 1.395(4) ?
C7 H7 . 0.9500 ?
C8 C9 . 1.390(5) ?
C9 C10 . 1.372(4) ?
C9 H9 . 0.9500 ?
C10 H10 . 0.9500 ?
C11 C12 . 1.375(4) ?
C11 H11 . 0.9500 ?
C12 C13 . 1.377(4) ?
C12 H12 . 0.9500 ?
C13 H13 . 0.9500 ?
C15 C16 . 1.375(4) ?
C15 C20 . 1.383(4) ?
C16 C17 . 1.379(4) ?
C16 H16 . 0.9500 ?
C17 C18 . 1.391(4) ?
C17 H17 . 0.9500 ?
C18 C19 . 1.390(4) ?
C19 C20 . 1.377(4) ?
C19 H19 . 0.9500 ?
C20 H20 . 0.9500 ?
C21 C22 . 1.380(4) ?
C21 H21 . 0.9500 ?
C22 C23 . 1.376(4) ?
C22 H22 . 0.9500 ?
C23 C24 . 1.379(4) ?
C23 H23 . 0.9500 ?
C24 C25 . 1.378(4) ?
C24 H24 . 0.9500 ?
C25 H25 . 0.9500 ?
C26 C27 . 1.373(4) ?
C26 H26 . 0.9500 ?
C27 C28 . 1.364(4) ?
C27 H27 . 0.9500 ?
C28 C29 . 1.367(5) ?
C28 H28 . 0.9500 ?
C29 C30 . 1.373(5) ?
C29 H29 . 0.9500 ?
C30 H30 . 0.9500 ?

loop_
_geom_hbond_atom_site_label_D
_geom_hbond_atom_site_label_H
_geom_hbond_atom_site_label_A
_geom_hbond_site_symmetry_A
_geom_hbond_distance_DH
_geom_hbond_distance_HA
_geom_hbond_distance_DA
_geom_hbond_angle_DHA
N8 H8B O3 4_545 0.88 2.28 3.091(3) 152.9
N8 H8A O4 6 0.88 2.44 3.287(3) 160.9
N4 H4B O5 5_676 0.88 2.26 3.113(4) 162.2
N4 H4A O1 6_576 0.88 2.54 3.075(3) 120.2
O5 H5A O2 . 0.83(4) 1.97(4) 2.791(3) 172(4)
C2 H2 O2 6_566 0.95 2.45 3.280(3) 145.4
C12 H12 O3 6_565 0.95 2.49 3.417(3) 164.5

loop_
_geom_torsion_atom_site_label_1
_geom_torsion_atom_site_label_2
_geom_torsion_atom_site_label_3
_geom_torsion_atom_site_label_4
_geom_torsion_site_symmetry_1
_geom_torsion_site_symmetry_2
_geom_torsion_site_symmetry_3
_geom_torsion_site_symmetry_4
_geom_torsion
_geom_torsion_publ_flag
N3 Ni1 N1 C1 . . . . -169.1(4) ?
N7 Ni1 N1 C1 . . . . 6.7(4) ?
N9 Ni1 N1 C1 . . . . -77.5(3) ?
N10 Ni1 N1 C1 . . . . 101.8(3) ?
N3 Ni1 N1 C4 . . . . -3.18(14) ?
N7 Ni1 N1 C4 . . . . 172.69(14) ?
N9 Ni1 N1 C4 . . . . 88.51(15) ?
N10 Ni1 N1 C4 . . . . -92.26(15) ?
O1 S1 N3 C4 . . . . -175.1(2) ?
O2 S1 N3 C4 . . . . 57.5(2) ?
C5 S1 N3 C4 . . . . -59.3(2) ?
O1 S1 N3 Ni1 . . . . -10.2(2) ?
O2 S1 N3 Ni1 . . . . -137.63(18) ?
C5 S1 N3 Ni1 . . . . 105.6(2) ?
N5 Ni1 N3 C4 . . . . -171.50(14) ?
N1 Ni1 N3 C4 . . . . 3.18(14) ?
N9 Ni1 N3 C4 . . . . -79.99(15) ?
N10 Ni1 N3 C4 . . . . 97.15(15) ?
N5 Ni1 N3 S1 . . . . 21.0(2) ?
N1 Ni1 N3 S1 . . . . -164.3(2) ?
N9 Ni1 N3 S1 . . . . 112.5(2) ?
N10 Ni1 N3 S1 . . . . -70.4(2) ?
N3 Ni1 N5 C11 . . . . -11.8(4) ?
N7 Ni1 N5 C11 . . . . 171.8(4) ?
N9 Ni1 N5 C11 . . . . -101.0(3) ?
N10 Ni1 N5 C11 . . . . 79.6(3) ?
N3 Ni1 N5 C14 . . . . 178.81(14) ?
N7 Ni1 N5 C14 . . . . 2.42(14) ?
N9 Ni1 N5 C14 . . . . 89.60(15) ?
N10 Ni1 N5 C14 . . . . -89.82(16) ?
O3 S2 N7 C14 . . . . -63.8(2) ?
O4 S2 N7 C14 . . . . 170.0(2) ?
C15 S2 N7 C14 . . . . 53.6(2) ?
O3 S2 N7 Ni1 . . . . 112.9(2) ?
O4 S2 N7 Ni1 . . . . -13.2(2) ?
C15 S2 N7 Ni1 . . . . -129.7(2) ?
N5 Ni1 N7 C14 . . . . -2.41(14) ?
N1 Ni1 N7 C14 . . . . -176.65(14) ?
N9 Ni1 N7 C14 . . . . -95.42(15) ?
N10 Ni1 N7 C14 . . . . 87.40(15) ?
N5 Ni1 N7 S2 . . . . -179.7(3) ?
N1 Ni1 N7 S2 . . . . 6.1(3) ?
N9 Ni1 N7 S2 . . . . 87.3(2) ?
N10 Ni1 N7 S2 . . . . -89.9(2) ?
N5 Ni1 N9 C25 . . . . -129.8(2) ?
N3 Ni1 N9 C25 . . . . 117.9(2) ?
N1 Ni1 N9 C25 . . . . 54.0(2) ?
N7 Ni1 N9 C25 . . . . -66.1(2) ?
N5 Ni1 N9 C21 . . . . 51.8(2) ?
N3 Ni1 N9 C21 . . . . -60.5(2) ?
N1 Ni1 N9 C21 . . . . -124.4(2) ?
N7 Ni1 N9 C21 . . . . 115.5(2) ?
N5 Ni1 N10 C30 . . . . 3.0(3) ?
N3 Ni1 N10 C30 . . . . 115.4(3) ?
N1 Ni1 N10 C30 . . . . 179.2(3) ?
N7 Ni1 N10 C30 . . . . -60.8(3) ?
N5 Ni1 N10 C26 . . . . -172.8(2) ?
N3 Ni1 N10 C26 . . . . -60.4(2) ?
N1 Ni1 N10 C26 . . . . 3.4(2) ?
N7 Ni1 N10 C26 . . . . 123.4(2) ?
C4 N1 C1 C2 . . . . 0.2(4) ?
Ni1 N1 C1 C2 . . . . 164.4(3) ?
N1 C1 C2 C3 . . . . 1.8(4) ?
C4 N2 C3 C2 . . . . -1.7(4) ?
C1 C2 C3 N2 . . . . -1.0(4) ?
C3 N2 C4 N3 . . . . -175.7(2) ?
C3 N2 C4 N1 . . . . 4.1(4) ?
S1 N3 C4 N2 . . . . -14.4(4) ?
Ni1 N3 C4 N2 . . . . 175.1(2) ?
S1 N3 C4 N1 . . . . 165.80(17) ?
Ni1 N3 C4 N1 . . . . -4.7(2) ?
C1 N1 C4 N2 . . . . -3.4(4) ?
Ni1 N1 C4 N2 . . . . -175.2(2) ?
C1 N1 C4 N3 . . . . 176.4(2) ?
Ni1 N1 C4 N3 . . . . 4.6(2) ?
O1 S1 C5 C6 . . . . -151.9(2) ?
O2 S1 C5 C6 . . . . -25.5(2) ?
N3 S1 C5 C6 . . . . 94.6(2) ?
O1 S1 C5 C10 . . . . 31.7(2) ?
O2 S1 C5 C10 . . . . 158.2(2) ?
N3 S1 C5 C10 . . . . -81.7(2) ?
C10 C5 C6 C7 . . . . -0.4(4) ?
S1 C5 C6 C7 . . . . -176.7(2) ?
C5 C6 C7 C8 . . . . 0.5(4) ?
C6 C7 C8 N4 . . . . -179.3(3) ?
C6 C7 C8 C9 . . . . -0.3(4) ?
N4 C8 C9 C10 . . . . 179.0(3) ?
C7 C8 C9 C10 . . . . 0.0(4) ?
C8 C9 C10 C5 . . . . 0.1(4) ?
C6 C5 C10 C9 . . . . 0.1(4) ?
S1 C5 C10 C9 . . . . 176.5(2) ?
C14 N5 C11 C12 . . . . -1.6(4) ?
Ni1 N5 C11 C12 . . . . -169.5(2) ?
N5 C11 C12 C13 . . . . 0.4(4) ?
C14 N6 C13 C12 . . . . -0.7(4) ?
C11 C12 C13 N6 . . . . 0.8(5) ?
C13 N6 C14 N5 . . . . -0.7(4) ?
C13 N6 C14 N7 . . . . 177.7(3) ?
C11 N5 C14 N6 . . . . 1.8(4) ?
Ni1 N5 C14 N6 . . . . 175.1(2) ?
C11 N5 C14 N7 . . . . -176.8(2) ?
Ni1 N5 C14 N7 . . . . -3.6(2) ?
S2 N7 C14 N6 . . . . 2.9(4) ?
Ni1 N7 C14 N6 . . . . -175.1(2) ?
S2 N7 C14 N5 . . . . -178.49(18) ?
Ni1 N7 C14 N5 . . . . 3.5(2) ?
O3 S2 C15 C16 . . . . -4.6(3) ?
O4 S2 C15 C16 . . . . 120.8(2) ?
N7 S2 C15 C16 . . . . -126.0(2) ?
O3 S2 C15 C20 . . . . 173.3(2) ?
O4 S2 C15 C20 . . . . -61.3(3) ?
N7 S2 C15 C20 . . . . 52.0(3) ?
C20 C15 C16 C17 . . . . 0.6(5) ?
S2 C15 C16 C17 . . . . 178.6(3) ?
C15 C16 C17 C18 . . . . -0.4(5) ?
C16 C17 C18 N8 . . . . -179.6(3) ?
C16 C17 C18 C19 . . . . 0.0(5) ?
N8 C18 C19 C20 . . . . 179.8(3) ?
C17 C18 C19 C20 . . . . 0.3(5) ?
C18 C19 C20 C15 . . . . -0.1(5) ?
C16 C15 C20 C19 . . . . -0.3(4) ?
S2 C15 C20 C19 . . . . -178.3(2) ?
C25 N9 C21 C22 . . . . 1.0(4) ?
Ni1 N9 C21 C22 . . . . 179.5(2) ?
N9 C21 C22 C23 . . . . -1.6(5) ?
C21 C22 C23 C24 . . . . 1.0(5) ?
C22 C23 C24 C25 . . . . 0.1(4) ?
C21 N9 C25 C24 . . . . 0.2(4) ?
Ni1 N9 C25 C24 . . . . -178.3(2) ?
C23 C24 C25 N9 . . . . -0.8(4) ?
C30 N10 C26 C27 . . . . -0.9(4) ?
Ni1 N10 C26 C27 . . . . 175.3(2) ?
N10 C26 C27 C28 . . . . 0.1(5) ?
C26 C27 C28 C29 . . . . 0.7(5) ?
C27 C28 C29 C30 . . . . -0.7(6) ?
C26 N10 C30 C29 . . . . 0.8(5) ?
Ni1 N10 C30 C29 . . . . -175.2(3) ?
C28 C29 C30 N10 . . . . 0.0(7) ?
